data_1008113
loop_
_publ_author_name
'Blum, P'
'Bertaut, F'

_publ_section_title
;
Contribution a l'Etude des Borures a Teneur Elevee en Bore
;
_journal_coden_ASTM ACCRA9
_journal_name_full 'Acta Crystallographica (1,1948-23,1967)'
_journal_page_first 81
_journal_page_last 86
_journal_paper_doi 10.1107/S0365110X54000151
_journal_volume 7
_journal_year 1954
_chemical_formula_structural 'U B4'
_chemical_formula_sum 'B4 U'
_chemical_name_systematic 'Uranium boride (1/4)'
_space_group_IT_number 127
_symmetry_cell_setting tetragonal
_symmetry_Int_Tables_number 127
_symmetry_space_group_name_Hall '-P 4 2ab'
_symmetry_space_group_name_H-M 'P 4/m b m'
_cell_angle_alpha 90
_cell_angle_beta 90
_cell_angle_gamma 90
_cell_formula_units_Z 4
_cell_length_a 7.08
_cell_length_b 7.08
_cell_length_c 3.978
_cell_volume 199.4
_cod_database_code 1008113

loop_
_symmetry_equiv_pos_as_xyz
x,y,z
-x,-y,z
1/2+x,1/2-y,z
1/2-x,1/2+y,z
-y,x,z
y,-x,z
1/2+y,1/2+x,z
1/2-y,1/2-x,z
-x,-y,-z
x,y,-z
1/2-x,1/2+y,-z
1/2+x,1/2-y,-z
y,-x,-z
-y,x,-z
1/2-y,1/2-x,-z
1/2+y,1/2+x,-z

loop_
_atom_site_label
_atom_site_type_symbol
_atom_site_symmetry_multiplicity
_atom_site_Wyckoff_symbol
_atom_site_fract_x
_atom_site_fract_y
_atom_site_fract_z
_atom_site_occupancy
_atom_site_attached_hydrogens
_atom_site_calc_flag
U1 U0 4 g 0.31 0.81 0. 1. 0 d
B1 B0 4 e 0. 0. 0.213 1. 0 d
B2 B0 4 h -0.086 0.414 0.5 1. 0 d
B3 B0 8 j 0.174 0.042 0.5 1. 0 d

loop_
_atom_type_symbol
_atom_type_oxidation_number
U0 0.000
B0 0.000
